data_1571603
loop_
_publ_author_name
'Zwolenik, A.'
'Tcho&#x144;, D'
'Makal, A.'

_publ_section_title
;
 Evolution of structure and spectroscopic properties of a new
 1,3-diacetylpyrene polymorph with temperature and pressure.
;
_journal_issue 4
_journal_name_full IUCrJ
_journal_paper_doi 10.1107/S2052252524003634
_journal_volume 11
_journal_year 2024
_chemical_formula_moiety 'C20 H14 O2'
_chemical_formula_sum 'C20 H14 O2'
_chemical_formula_weight 286.333
_space_group_crystal_system monoclinic
_space_group_IT_number 14
_space_group_name_Hall '-P 2ybc'
_space_group_name_H-M_alt 'P 1 21/c 1'
_symmetry_Int_Tables_number 14
_audit_creation_date 2024-02-18
_audit_creation_method
;
Olex2 1.5-alpha
(compiled 2023.11.24 svn.r209d9fb for OlexSys, GUI svn.r6869)
;
_cell_angle_alpha 90
_cell_angle_beta 100.735(12)
_cell_angle_gamma 90
_cell_formula_units_Z 4
_cell_length_a 6.8196(10)
_cell_length_b 10.5519(14)
_cell_length_c 17.3617(17)
_cell_measurement_reflns_used 1931
_cell_measurement_temperature 298
_cell_measurement_theta_max 20.0810
_cell_measurement_theta_min 1.7870
_cell_volume 1227.5(3)
_computing_cell_refinement 'CrysAlisPro 1.171.39.43d (Rigaku OD, 2018)'
_computing_data_collection 'CrysAlisPro 1.171.39.43d (Rigaku OD, 2018)'
_computing_data_reduction 'CrysAlisPro 1.171.39.43d (Rigaku OD, 2018)'
_computing_molecular_graphics 'Olex2 1.5-alpha (Dolomanov et al., 2009)'
_computing_publication_material 'Olex2 1.5-alpha (Dolomanov et al., 2009)'
_computing_structure_refinement 'olex2.refine 1.5-alpha (Bourhis et al., 2015)'
_computing_structure_solution 'SHELXS  (Sheldrick, 2008)'
_diffrn_ambient_temperature 571.15
_diffrn_crystal_treatment 'pressurized rapidly in silicone oil as a hydrostatic medium'
_diffrn_measured_fraction_theta_full 0.8973
_diffrn_measured_fraction_theta_max 0.8741
_diffrn_measurement_details
;
List of Runs (angles in degrees, time in seconds):

  # Type    Start    End  Width  t~exp~   \w     \q     \k     \f   Frames
--------------------------------------------------------------------------
  1  \w    -49.00  49.00   1.00    1.00    --    0.00   0.00   0.00   98
  2  \w    -49.00  49.00   1.00    5.00    --    0.00   0.00   0.00   98
  3  \w    -49.00  49.00   1.00    5.00    --    0.00  25.00   0.00   98
  4  \w    -49.00  49.00   1.00    5.00    --    0.00  45.00   0.00   98
;
_diffrn_measurement_device 'abstract diffractometer'
_diffrn_measurement_device_type 'esperanto-CrysAlisPro-abstract goniometer imported esperanto images'
_diffrn_measurement_method '\w scans'
_diffrn_measurement_specimen_support 'Diamond Anvil Cell, effective opening angle of 52 deg.'
_diffrn_radiation_type synchrotron
_diffrn_radiation_wavelength 0.41618
_diffrn_reflns_av_R_equivalents 0.1546
_diffrn_reflns_av_unetI/netI 0.0974
_diffrn_reflns_Laue_measured_fraction_full 0.8973
_diffrn_reflns_Laue_measured_fraction_max 0.8741
_diffrn_reflns_limit_h_max 9
_diffrn_reflns_limit_h_min -11
_diffrn_reflns_limit_k_max 15
_diffrn_reflns_limit_k_min -15
_diffrn_reflns_limit_l_max 27
_diffrn_reflns_limit_l_min -26
_diffrn_reflns_number 26835
_diffrn_reflns_point_group_measured_fraction_full 0.8973
_diffrn_reflns_point_group_measured_fraction_max 0.8741
_diffrn_reflns_theta_full 14.4602
_diffrn_reflns_theta_max 17.29
_diffrn_reflns_theta_min 1.80
_exptl_absorpt_coefficient_mu 0.043
_exptl_absorpt_correction_T_max 1.00000
_exptl_absorpt_correction_T_min 0.66598
_exptl_absorpt_correction_type multi-scan
_exptl_absorpt_process_details
;
CrysAlisPro 1.171.39.43d (Rigaku Oxford Diffraction, 2018)
Empirical absorption correction using spherical harmonics,
 implemented in SCALE3 ABSPACK scaling algorithm.
;
_exptl_crystal_colour 'clear dark orange'
_exptl_crystal_colour_lustre clear
_exptl_crystal_colour_modifier dark
_exptl_crystal_colour_primary orange
_exptl_crystal_density_diffrn 1.549
_exptl_crystal_description irregular
_exptl_crystal_F_000 600.009
_exptl_crystal_preparation 'Mounted in a Diamond-Anvil Cell using silicone oil as pressure medium.'
_exptl_crystal_pressure_history 'Pressurized to 1.7 GPa.'
_exptl_crystal_size_max 0.2
_exptl_crystal_size_mid 0.15
_exptl_crystal_size_min 0.1
_refine_diff_density_max 0.4758
_refine_diff_density_min -0.4787
_refine_diff_density_rms 0.1153
_refine_ls_d_res_high 0.7001
_refine_ls_d_res_low 6.6331
_refine_ls_extinction_coef 0.05(4)
_refine_ls_extinction_expression Fc^*^=kFc[1+0.001xFc^2^\l^3^/sin(2\q)]^-1/4^
_refine_ls_goodness_of_fit_ref 1.1178
_refine_ls_hydrogen_treatment refall
_refine_ls_matrix_type full
_refine_ls_number_constraints 0
_refine_ls_number_parameters 326
_refine_ls_number_reflns 3269
_refine_ls_number_restraints 186
_refine_ls_restrained_S_all 1.0840
_refine_ls_R_factor_all 0.1533
_refine_ls_R_factor_gt 0.0990
_refine_ls_shift/su_max 0.0009
_refine_ls_shift/su_mean 0.0001
_refine_ls_structure_factor_coef Fsqd
_refine_ls_weighting_details 'w=1/[\s^2^(Fo^2^)+(0.2P)^2^] where P=(Fo^2^+2Fc^2^)/3'
_refine_ls_weighting_scheme calc
_refine_ls_wR_factor_gt 0.2757
_refine_ls_wR_factor_ref 0.3359
_reflns_Friedel_coverage 0.0
_reflns_limit_h_max 9
_reflns_limit_h_min -9
_reflns_limit_k_max 14
_reflns_limit_k_min 0
_reflns_limit_l_max 24
_reflns_limit_l_min 0
_reflns_number_gt 1875
_reflns_number_total 3269
_reflns_threshold_expression I>=2u(I)
_cod_data_source_file yc5047.cif
_cod_data_source_block 2oAPb_1p7GPa_HAR
_cod_database_code 1571603
_olex2_refinement_description
;
1. Restrained distances
 C18-H18b \\sim C18-H18c \\sim C18-H18a \\sim C20-H20a \\sim C20-H20c \\sim
C20-H20b
 with sigma of 0.02
2. Uiso/Uaniso restraints and constraints
C18 \\sim H18b \\sim H18c \\sim H18a: within 2A with sigma of 0.04 and sigma
for terminal atoms of 0.08 within 2A
C20 \\sim H20c \\sim H20a \\sim H20b: within 2A with sigma of 0.04 and sigma
for terminal atoms of 0.08 within 2A
Uanis(H20c) \\sim Ueq, Uanis(H20a) \\sim Ueq, Uanis(H18c) \\sim Ueq,
Uanis(H18a) \\sim Ueq, Uanis(H18b) \\sim Ueq: with sigma of 0.04 and sigma for
terminal atoms of 0.08
Uanis(H20b) \\sim Ueq: with sigma of 0.02 and sigma for terminal atoms of 0.04
Uanis(H14) \\sim Ueq: with sigma of 0.01 and sigma for terminal atoms of 0.02
3. Rigid body (RIGU) restrains
 C3, H3, C4, H4, C5, C6, H6, C7, H7, C8, H8, C9, C10, H10, C11, H11
 with sigma for 1-2 distances of 0.004 and sigma for 1-3 distances of 0.004
;
_olex2_refine_details
;
Refinement using NoSpherA2, an implementation of
NOn-SPHERical Atom-form-factors in Olex2.
Please cite:
F. Kleemiss et al. Chem. Sci. DOI 10.1039/D0SC05526C - 2021
NoSpherA2 implementation of HAR makes use of
tailor-made aspherical atomic form factors calculated
on-the-fly from a Hirshfeld-partitioned electron density (ED) - not from
spherical-atom form factors.

The ED is calculated from a gaussian basis set single determinant SCF
wavefunction - either Hartree-Fock or DFT using selected funtionals
 - for a fragment of the crystal.
This fragment can be embedded in an electrostatic crystal field by employing
cluster charges
or modelled using implicit solvation models, depending on the software used.
The following options were used:
   SOFTWARE:       ORCA 5.0
   PARTITIONING:   NoSpherA2
   INT ACCURACY:   Normal
   METHOD:         B3LYP
   BASIS SET:      6-31G(d,p)
   CHARGE:         0
   MULTIPLICITY:   1
   DATE:           2024-02-18_14-51-03
;
_olex2_submission_special_instructions 'No special instructions were received'
_oxdiff_exptl_absorpt_empirical_details
;
Empirical correction (ABSPACK) includes:
- Absorption correction using spherical harmonics
- Frame scaling
;

loop_
_space_group_symop_id
_space_group_symop_operation_xyz
1 x,y,z
2 -x,y+1/2,-z+1/2
3 -x,-y,-z
4 x,-y-1/2,z-1/2

loop_
_atom_site_label
_atom_site_type_symbol
_atom_site_fract_x
_atom_site_fract_y
_atom_site_fract_z
_atom_site_U_iso_or_equiv
_atom_site_adp_type
_atom_site_occupancy
_atom_site_refinement_flags_posn
_atom_site_refinement_flags_adp
O1 O 0.4849(4) 0.5772(3) 0.73872(13) 0.0498(7) Uani 1.000000 . .
O2 O 0.2661(5) 0.0749(3) 0.47942(15) 0.0579(8) Uani 1.000000 . .
C1 C 0.3197(5) 0.4431(3) 0.63703(17) 0.0353(7) Uani 1.000000 . .
C2 C 0.3011(4) 0.5292(3) 0.57358(16) 0.0340(7) Uani 1.000000 . .
C3 C 0.3353(5) 0.6630(4) 0.58467(19) 0.0415(8) Uani 1.000000 . U
H3 H 0.369(7) 0.701(4) 0.639(2) 0.071(13) Uani 1.000000 . U
C4 C 0.3234(5) 0.7418(4) 0.5228(2) 0.0433(8) Uani 1.000000 . U
H4 H 0.359(6) 0.829(4) 0.540(2) 0.055(9) Uani 1.000000 . U
C5 C 0.2704(5) 0.6978(3) 0.44445(18) 0.0405(8) Uani 1.000000 . U
C6 C 0.2660(5) 0.7780(4) 0.3806(2) 0.0463(9) Uani 1.000000 . U
H6 H 0.278(9) 0.877(5) 0.398(2) 0.087(16) Uani 1.000000 . U
C7 C 0.2116(5) 0.7324(4) 0.3041(2) 0.0494(9) Uani 1.000000 . U
H7 H 0.221(6) 0.792(4) 0.255(2) 0.058(10) Uani 1.000000 . U
C8 C 0.1662(5) 0.6054(4) 0.29095(19) 0.0448(8) Uani 1.000000 . U
H8 H 0.124(6) 0.564(4) 0.234(2) 0.058(10) Uani 1.000000 . U
C9 C 0.1732(5) 0.5216(4) 0.35390(17) 0.0394(7) Uani 1.000000 . U
C10 C 0.1327(5) 0.3902(4) 0.34105(18) 0.0428(8) Uani 1.000000 . U
H10 H 0.114(6) 0.356(4) 0.2803(19) 0.053(9) Uani 1.000000 . U
C11 C 0.1483(5) 0.3087(4) 0.40172(18) 0.0412(8) Uani 1.000000 . U
H11 H 0.123(6) 0.216(4) 0.384(2) 0.053(9) Uani 1.000000 . U
C12 C 0.2075(4) 0.3504(3) 0.48105(16) 0.0357(7) Uani 1.000000 . .
C13 C 0.2313(5) 0.2672(3) 0.54513(17) 0.0363(7) Uani 1.000000 . .
C14 C 0.2819(5) 0.3156(3) 0.62053(18) 0.0355(7) Uani 1.000000 . .
H14 H 0.314(6) 0.251(4) 0.665(2) 0.053(10) Uani 1.000000 . U
C15 C 0.2425(4) 0.4823(3) 0.49598(17) 0.0360(7) Uani 1.000000 . .
C16 C 0.2268(4) 0.5668(3) 0.43147(17) 0.0370(7) Uani 1.000000 . .
C17 C 0.3916(5) 0.4795(4) 0.72014(18) 0.0387(8) Uani 1.000000 . .
C18 C 0.3526(7) 0.3941(4) 0.7843(2) 0.0497(9) Uani 1.000000 D U
H18a H 0.402(8) 0.304(3) 0.769(3) 0.090(15) Uani 1.000000 D U
H18b H 0.399(8) 0.437(4) 0.8391(16) 0.084(14) Uani 1.000000 D U
H18c H 0.204(4) 0.365(5) 0.778(2) 0.083(13) Uani 1.000000 D U
C19 C 0.2225(5) 0.1270(4) 0.53605(18) 0.0406(8) Uani 1.000000 . .
C20 C 0.1681(6) 0.0491(4) 0.6009(2) 0.0476(9) Uani 1.000000 D U
H20a H 0.025(5) 0.077(5) 0.610(3) 0.119(18) Uani 1.000000 D U
H20b H 0.158(8) -0.047(2) 0.584(3) 0.084(14) Uani 1.000000 D U
H20c H 0.275(7) 0.074(5) 0.650(2) 0.106(17) Uani 1.000000 D U

loop_
_atom_site_aniso_label
_atom_site_aniso_U_11
_atom_site_aniso_U_22
_atom_site_aniso_U_33
_atom_site_aniso_U_12
_atom_site_aniso_U_13
_atom_site_aniso_U_23
O1 0.0668(16) 0.0426(18) 0.0389(13) -0.0052(12) 0.0068(10) -0.0089(10)
O2 0.095(2) 0.0333(18) 0.0489(15) 0.0018(14) 0.0220(13) -0.0081(11)
C1 0.0428(15) 0.034(2) 0.0299(14) 0.0026(13) 0.0098(11) -0.0003(11)
C2 0.0406(15) 0.032(2) 0.0296(14) 0.0002(12) 0.0075(11) -0.0030(11)
C3 0.0542(18) 0.031(2) 0.0391(17) -0.0027(14) 0.0091(12) -0.0041(12)
H3 0.14(4) 0.027(14) 0.041(5) -0.011(8) 0.009(3) -0.004(3)
C4 0.0559(18) 0.032(2) 0.0419(16) -0.0033(14) 0.0099(12) -0.0006(11)
H4 0.07(2) 0.035(5) 0.057(10) -0.006(3) 0.012(5) -0.004(2)
C5 0.0468(17) 0.036(2) 0.0404(16) 0.0027(13) 0.0117(11) 0.0031(11)
C6 0.0487(18) 0.042(2) 0.0491(18) 0.0052(14) 0.0118(12) 0.0106(12)
H6 0.16(5) 0.045(5) 0.058(11) -0.001(3) 0.018(6) 0.009(3)
C7 0.0514(19) 0.052(2) 0.0451(18) 0.0067(14) 0.0109(12) 0.0158(12)
H7 0.08(3) 0.054(9) 0.042(7) -0.002(6) 0.011(4) 0.012(3)
C8 0.0451(16) 0.057(2) 0.0339(15) 0.0075(13) 0.0113(11) 0.0073(12)
H8 0.08(3) 0.055(10) 0.036(5) 0.009(6) 0.006(3) 0.009(3)
C9 0.0382(14) 0.046(2) 0.0336(15) 0.0025(12) 0.0054(11) 0.0013(11)
C10 0.0479(17) 0.050(2) 0.0308(14) -0.0029(13) 0.0080(11) -0.0037(11)
H10 0.07(2) 0.056(11) 0.033(5) -0.007(6) 0.010(3) -0.006(3)
C11 0.0521(18) 0.038(2) 0.0345(15) -0.0033(14) 0.0096(12) -0.0070(12)
H11 0.07(2) 0.042(5) 0.053(13) -0.007(3) 0.021(8) -0.012(3)
C12 0.0404(15) 0.037(2) 0.0298(14) 0.0002(13) 0.0066(11) -0.0042(11)
C13 0.0428(15) 0.032(2) 0.0345(15) 0.0011(12) 0.0069(11) -0.0029(11)
C14 0.0442(16) 0.029(2) 0.0336(15) 0.0020(12) 0.0071(11) -0.0014(11)
H14 0.070(18) 0.038(17) 0.051(15) 0.011(9) 0.008(8) 0.008(9)
C15 0.0422(15) 0.037(2) 0.0298(14) 0.0013(13) 0.0081(11) -0.0018(11)
C16 0.0380(14) 0.039(2) 0.0345(15) 0.0020(13) 0.0093(11) 0.0013(12)
C17 0.0452(16) 0.039(2) 0.0325(15) 0.0001(14) 0.0095(12) -0.0060(12)
C18 0.069(2) 0.050(3) 0.0314(16) -0.004(2) 0.0125(15) 0.0027(15)
H18a 0.11(3) 0.10(4) 0.07(3) -0.02(2) 0.04(2) -0.04(2)
H18b 0.13(4) 0.05(3) 0.07(3) -0.01(2) 0.01(2) -0.008(18)
H18c 0.08(3) 0.09(3) 0.09(3) -0.02(2) 0.06(2) 0.03(2)
C19 0.0531(18) 0.033(2) 0.0366(16) 0.0015(14) 0.0116(12) -0.0041(12)
C20 0.060(2) 0.035(2) 0.048(2) 0.0017(17) 0.0094(16) 0.0014(14)
H20a 0.11(4) 0.13(4) 0.13(4) -0.02(2) 0.06(2) 0.02(2)
H20b 0.11(3) 0.04(2) 0.10(3) 0.015(15) 0.025(15) -0.005(15)
H20c 0.16(4) 0.10(4) 0.04(2) -0.02(2) -0.01(2) 0.016(19)

loop_
_atom_type_symbol
_atom_type_scat_dispersion_real
_atom_type_scat_dispersion_imag
_atom_type_scat_source
_atom_type_scat_dispersion_source
C -0.00006 0.00048 'NoSpherA2: Chem.Sci. 2021, DOI:10.1039/D0SC05526C' 'Brennan, Cowan, Rev. Sci. Instrum., 1992, 63, 850'
H 0.00000 0.00000 'NoSpherA2: Chem.Sci. 2021, DOI:10.1039/D0SC05526C' 'Brennan, Cowan, Rev. Sci. Instrum., 1992, 63, 850'
O 0.00178 0.00185 'NoSpherA2: Chem.Sci. 2021, DOI:10.1039/D0SC05526C' 'Brennan, Cowan, Rev. Sci. Instrum., 1992, 63, 850'

loop_
_geom_angle_atom_site_label_1
_geom_angle_atom_site_label_2
_geom_angle_atom_site_label_3
_geom_angle
_geom_angle_site_symmetry_1
_geom_angle_site_symmetry_3
_geom_angle_publ_flag
C14 C1 C2 118.3(3) . . ?
C17 C1 C2 123.7(3) . . ?
C17 C1 C14 117.8(3) . . ?
C3 C2 C1 122.5(3) . . ?
C15 C2 C1 118.9(3) . . ?
C15 C2 C3 118.6(3) . . ?
H3 C3 C2 121(2) . . ?
C4 C3 C2 120.9(3) . . ?
C4 C3 H3 118(2) . . ?
H4 C4 C3 111(2) . . ?
C5 C4 C3 121.9(4) . . ?
C5 C4 H4 127(2) . . ?
C6 C5 C4 122.0(4) . . ?
C16 C5 C4 118.6(3) . . ?
C16 C5 C6 119.5(3) . . ?
H6 C6 C5 112(2) . . ?
C7 C6 C5 120.8(4) . . ?
C7 C6 H6 126(2) . . ?
H7 C7 C6 121(2) . . ?
C8 C7 C6 120.1(3) . . ?
C8 C7 H7 119(2) . . ?
H8 C8 C7 124(2) . . ?
C9 C8 C7 120.5(3) . . ?
C9 C8 H8 115(2) . . ?
C10 C9 C8 121.0(3) . . ?
C16 C9 C8 119.8(3) . . ?
C16 C9 C10 119.1(3) . . ?
H10 C10 C9 117(2) . . ?
C11 C10 C9 120.9(3) . . ?
C11 C10 H10 121(2) . . ?
H11 C11 C10 113(2) . . ?
C12 C11 C10 121.6(3) . . ?
C12 C11 H11 126(2) . . ?
C13 C12 C11 122.8(3) . . ?
C15 C12 C11 118.8(3) . . ?
C15 C12 C13 118.4(3) . . ?
C14 C13 C12 119.3(3) . . ?
C19 C13 C12 122.8(3) . . ?
C19 C13 C14 117.7(3) . . ?
C13 C14 C1 123.7(3) . . ?
H14 C14 C1 119(2) . . ?
H14 C14 C13 116(2) . . ?
C12 C15 C2 121.3(3) . . ?
C16 C15 C2 119.7(3) . . ?
C16 C15 C12 118.9(3) . . ?
C9 C16 C5 119.3(3) . . ?
C15 C16 C5 120.2(3) . . ?
C15 C16 C9 120.5(3) . . ?
C1 C17 O1 122.4(3) . . ?
C18 C17 O1 117.9(3) . . ?
C18 C17 C1 119.7(3) . . ?
H18a C18 C17 104(3) . . ?
H18b C18 C17 110(3) . . ?
H18b C18 H18a 124(4) . . ?
H18c C18 C17 114(2) . . ?
H18c C18 H18a 93(4) . . ?
H18c C18 H18b 110(4) . . ?
C13 C19 O2 121.7(3) . . ?
C20 C19 O2 119.7(4) . . ?
C20 C19 C13 118.5(3) . . ?
H20a C20 C19 109(3) . . ?
H20b C20 C19 109(3) . . ?
H20b C20 H20a 107(4) . . ?
H20c C20 C19 104(3) . . ?
H20c C20 H20a 109(4) . . ?
H20c C20 H20b 118(4) . . ?

loop_
_geom_bond_atom_site_label_1
_geom_bond_atom_site_label_2
_geom_bond_distance
_geom_bond_site_symmetry_2
_geom_bond_publ_flag
O1 C17 1.223(4) . ?
O2 C19 1.210(4) . ?
C1 C2 1.415(4) . ?
C1 C14 1.389(5) . ?
C1 C17 1.486(4) . ?
C2 C3 1.438(5) . ?
C2 C15 1.421(4) . ?
C3 H3 1.01(4) . ?
C3 C4 1.349(5) . ?
C4 H4 0.98(4) . ?
C4 C5 1.419(5) . ?
C5 C6 1.390(5) . ?
C5 C16 1.423(5) . ?
C6 H6 1.08(5) . ?
C6 C7 1.396(5) . ?
C7 H7 1.07(3) . ?
C7 C8 1.385(6) . ?
C8 H8 1.06(4) . ?
C8 C9 1.400(5) . ?
C9 C10 1.424(5) . ?
C9 C16 1.411(4) . ?
C10 H10 1.10(3) . ?
C10 C11 1.348(5) . ?
C11 H11 1.03(4) . ?
C11 C12 1.430(4) . ?
C12 C13 1.403(4) . ?
C12 C15 1.427(5) . ?
C13 C14 1.388(4) . ?
C13 C19 1.488(5) . ?
C14 H14 1.03(3) . ?
C15 C16 1.420(4) . ?
C17 C18 1.495(5) . ?
C18 H18a 1.06(2) . ?
C18 H18b 1.05(2) . ?
C18 H18c 1.04(2) . ?
C19 C20 1.495(5) . ?
C20 H20a 1.06(2) . ?
C20 H20b 1.06(2) . ?
C20 H20c 1.05(2) . ?

loop_
_geom_torsion_atom_site_label_1
_geom_torsion_atom_site_label_2
_geom_torsion_atom_site_label_3
_geom_torsion_atom_site_label_4
_geom_torsion
_geom_torsion_site_symmetry_1
_geom_torsion_site_symmetry_2
_geom_torsion_site_symmetry_3
_geom_torsion_site_symmetry_4
_geom_torsion_publ_flag
O1 C17 C1 C2 -18.3(4) . . . . ?
O1 C17 C1 C14 157.1(3) . . . . ?
O2 C19 C13 C12 27.2(4) . . . . ?
O2 C19 C13 C14 -147.2(3) . . . . ?
C1 C2 C3 C4 177.6(3) . . . . ?
C1 C2 C15 C12 -1.7(3) . . . . ?
C1 C2 C15 C16 -178.8(3) . . . . ?
C1 C14 C13 C12 -2.9(4) . . . . ?
C1 C14 C13 C19 171.7(3) . . . . ?
C2 C3 C4 C5 2.2(4) . . . . ?
C2 C15 C12 C11 179.9(3) . . . . ?
C2 C15 C12 C13 0.4(3) . . . . ?
C2 C15 C16 C5 0.2(3) . . . . ?
C2 C15 C16 C9 178.6(3) . . . . ?
C3 C4 C5 C6 -177.3(3) . . . . ?
C3 C4 C5 C16 0.7(4) . . . . ?
C4 C5 C6 C7 -179.4(3) . . . . ?
C4 C5 C16 C9 179.8(3) . . . . ?
C4 C5 C16 C15 -1.9(4) . . . . ?
C5 C6 C7 C8 -1.6(4) . . . . ?
C5 C16 C9 C8 0.9(3) . . . . ?
C5 C16 C9 C10 179.0(3) . . . . ?
C5 C16 C15 C12 -176.9(3) . . . . ?
C6 C7 C8 C9 0.3(4) . . . . ?
C7 C8 C9 C10 -178.0(3) . . . . ?
C7 C8 C9 C16 0.0(4) . . . . ?
C8 C9 C10 C11 177.0(3) . . . . ?
C8 C9 C16 C15 -177.5(3) . . . . ?
C9 C10 C11 C12 -0.6(4) . . . . ?
C9 C16 C15 C12 1.4(3) . . . . ?
C10 C11 C12 C13 -177.9(3) . . . . ?
C10 C11 C12 C15 2.6(4) . . . . ?
C11 C12 C13 C14 -177.6(3) . . . . ?
C11 C12 C13 C19 8.0(4) . . . . ?
C11 C12 C15 C16 -3.0(3) . . . . ?
C12 C13 C19 C20 -155.9(3) . . . . ?

loop_
_restr_equal_distance_atom_site_label_1
_restr_equal_distance_atom_site_label_2
_restr_equal_distance_site_symmetry_2
_restr_equal_distance_class_id
C18 H18a 1 1
C18 H18b 1 1
C18 H18c 1 1
C20 H20a 1 1
C20 H20b 1 1
C20 H20c 1 1

loop_
_restr_equal_distance_class_class_id
_restr_equal_distance_class_target_weight_param
_restr_equal_distance_class_average
_restr_equal_distance_class_esd
_restr_equal_distance_class_diff_max
1 0.0200 1.0519 0.0055 0.0096

loop_
_restr_U_iso_atom_site_label
_restr_U_iso_weight_param
H14 0.0200
H18a 0.0800
H18b 0.0800
H18c 0.0800
H20a 0.0800
H20b 0.0400
H20c 0.0800

loop_
_restr_U_similar_atom_site_label_1
_restr_U_similar_atom_site_label_2
_restr_U_similar_weight_param
C18 H18a 0.0800
C18 H18b 0.0800
C18 H18c 0.0800
C20 H20a 0.0800
C20 H20b 0.0800
C20 H20c 0.0800

loop_
_restr_rigu_atom_site_label_1
_restr_rigu_atom_site_label_2
_restr_rigu_target_weight_param
_restr_rigu_u13_diff
_restr_rigu_u23_diff
_restr_rigu_u33_diff
C3 H3 0.004000 -0.002807 0.001035 -0.000669
C3 C4 0.004000 -0.000419 -0.001831 0.001373
C3 H4 0.004000 -0.000465 -0.005471 -0.005611
C3 C5 0.004000 -0.003206 -0.005770 0.000805
H3 C4 0.004000 -0.000023 -0.002400 0.000015
C4 H4 0.004000 -0.000489 0.000756 -0.001783
C4 C5 0.004000 -0.001108 -0.005359 -0.001797
C4 C6 0.004000 -0.007129 -0.007120 -0.003779
H4 C5 0.004000 -0.002881 -0.010280 0.001254
C5 C6 0.004000 -0.003292 -0.001104 -0.001103
C5 H6 0.004000 -0.004089 0.002506 -0.006079
C5 C7 0.004000 -0.008644 -0.005943 -0.001192
C6 H6 0.004000 0.001948 0.000882 -0.001819
C6 C7 0.004000 -0.005678 -0.006567 -0.001127
C6 H7 0.004000 -0.000392 0.000169 0.007111
C6 C8 0.004000 -0.004862 -0.014647 -0.000276
H6 C7 0.004000 -0.011697 -0.005683 -0.003597
C7 H7 0.004000 0.001140 0.001487 -0.001278
C7 C8 0.004000 -0.000387 -0.010014 -0.001913
C7 H8 0.004000 0.003618 -0.011510 0.006011
C7 C9 0.004000 0.000298 -0.010095 -0.001855
H7 C8 0.004000 -0.000468 0.000669 -0.006864
C8 H8 0.004000 -0.000307 0.000487 -0.001872
C8 C9 0.004000 0.003909 -0.003155 -0.001638
C8 C10 0.004000 -0.002835 -0.011659 0.001269
H8 C9 0.004000 -0.004827 0.002545 -0.000548
C9 C10 0.004000 -0.003431 -0.004710 -0.001314
C9 H10 0.004000 -0.004366 -0.005600 0.000479
C9 C11 0.004000 -0.000580 -0.009418 0.002895
C10 H10 0.004000 -0.000613 0.000769 -0.001168
C10 C11 0.004000 0.004004 -0.005948 -0.000374
C10 H11 0.004000 0.000782 -0.015602 -0.000585
H10 C11 0.004000 0.002258 -0.002545 -0.001181
C11 H11 0.004000 0.000766 0.000862 -0.003044
